data_1505887
loop_
_publ_author_name
'Deb, Indubhusan'
'Dadwal, Mamta'
'Mobin, Shaikh M.'
'Namboothiri, Irishi N. N.'

_publ_section_title
;
 Hydroxyalkylation of conjugated nitroalkenes with activated nonenolizable
 carbonyl compounds.
;
_journal_issue 6
_journal_name_full 'Organic letters'
_journal_page_first 1201
_journal_page_last 1204
_journal_paper_doi 10.1021/ol060041l
_journal_volume 8
_journal_year 2006
_chemical_formula_sum 'C14 H18 N2 O5'
_chemical_formula_weight 294.30
_chemical_name_systematic
;
 ?
;
_space_group_IT_number 14
_symmetry_cell_setting monoclinic
_symmetry_space_group_name_Hall '-P 2ybc'
_symmetry_space_group_name_H-M 'P 1 21/c 1'
_atom_sites_solution_hydrogens geom
_atom_sites_solution_primary direct
_atom_sites_solution_secondary difmap
_audit_creation_method SHELXL-97
_cell_angle_alpha 90.00
_cell_angle_beta 92.672(3)
_cell_angle_gamma 90.00
_cell_formula_units_Z 4
_cell_length_a 6.0200(7)
_cell_length_b 15.0800(13)
_cell_length_c 16.3710(11)
_cell_measurement_reflns_used 25
_cell_measurement_temperature 293(2)
_cell_measurement_theta_max 12.5300
_cell_measurement_theta_min 5.9600
_cell_volume 1484.6(2)
_computing_cell_refinement 'Argus (Nonius, MACH3 software)'
_computing_data_collection 'Argus (Nonius, MACH3 software)'
_computing_data_reduction 'Maxus (Nonius software)'
_computing_molecular_graphics Ortep
_computing_publication_material Shelx97
_computing_structure_refinement 'SHELXL-97 (Sheldrick, 1997)'
_computing_structure_solution 'SHELXS-97 (Sheldrick, 1990)'
_diffrn_ambient_temperature 293(2)
_diffrn_measured_fraction_theta_full 0.997
_diffrn_measured_fraction_theta_max 0.997
_diffrn_measurement_device_type 'Nonius MACH3'
_diffrn_measurement_method \w/q-scan
_diffrn_radiation_monochromator graphite
_diffrn_radiation_source 'fine-focus sealed tube'
_diffrn_radiation_type MoK\a
_diffrn_radiation_wavelength 0.71073
_diffrn_reflns_av_R_equivalents 0.0342
_diffrn_reflns_av_sigmaI/netI 0.0932
_diffrn_reflns_limit_h_max 7
_diffrn_reflns_limit_h_min 0
_diffrn_reflns_limit_k_max 0
_diffrn_reflns_limit_k_min -17
_diffrn_reflns_limit_l_max 19
_diffrn_reflns_limit_l_min -19
_diffrn_reflns_number 2866
_diffrn_reflns_theta_full 24.99
_diffrn_reflns_theta_max 24.99
_diffrn_reflns_theta_min 1.84
_diffrn_standards_decay_% <3%
_diffrn_standards_interval_time 3600
_diffrn_standards_number 3
_exptl_absorpt_coefficient_mu 0.101
_exptl_absorpt_correction_T_max 0.9704
_exptl_absorpt_correction_T_min 0.9608
_exptl_absorpt_correction_type psi-scan
_exptl_crystal_colour red
_exptl_crystal_density_diffrn 1.317
_exptl_crystal_density_method 'not measured'
_exptl_crystal_description block
_exptl_crystal_F_000 624
_exptl_crystal_size_max 0.40
_exptl_crystal_size_mid 0.30
_exptl_crystal_size_min 0.30
_refine_diff_density_max 0.164
_refine_diff_density_min -0.215
_refine_diff_density_rms 0.046
_refine_ls_extinction_method none
_refine_ls_goodness_of_fit_ref 1.005
_refine_ls_hydrogen_treatment mixed
_refine_ls_matrix_type full
_refine_ls_number_parameters 205
_refine_ls_number_reflns 2602
_refine_ls_number_restraints 0
_refine_ls_restrained_S_all 1.005
_refine_ls_R_factor_all 0.1566
_refine_ls_R_factor_gt 0.0509
_refine_ls_shift/su_max 0.000
_refine_ls_shift/su_mean 0.000
_refine_ls_structure_factor_coef Fsqd
_refine_ls_weighting_details 'calc w=1/[\s^2^(Fo^2^)+(0.0619P)^2^+0.0111P] where P=(Fo^2^+2Fc^2^)/3'
_refine_ls_weighting_scheme calc
_refine_ls_wR_factor_gt 0.1108
_refine_ls_wR_factor_ref 0.1383
_reflns_number_gt 1322
_reflns_number_total 2602
_reflns_threshold_expression >2sigma(I)
_cod_data_source_file ol060041lsi20060107_101848.cif
_cod_data_source_block iin27b
_cod_depositor_comments
;
The following automatic conversions were performed:

'_symmetry_cell_setting' value 'Monoclinic' changed to 'monoclinic'
according to /home/saulius/struct/CIF-dictionaries/cif_core.dic
dictionary named 'cif_core.dic' version 2.4.1 from
2010-06-29.

'_exptl_absorpt_correction_type' value 'Psi-scan'
changed to 'psi-scan' according to
/home/saulius/struct/CIF-dictionaries/cif_core.dic dictionary named
'cif_core.dic' version 2.4.1 from 2010-06-29.

Automatic conversion script
Id: cif_fix_values 1715 2011-07-08 13:25:40Z adriana 
;
_cod_original_sg_symbol_H-M 'P 21/c'
_cod_database_code 1505887

loop_
_symmetry_equiv_pos_as_xyz
'x, y, z'
'-x, y+1/2, -z+1/2'
'-x, -y, -z'
'x, -y-1/2, z-1/2'

loop_
_atom_site_label
_atom_site_type_symbol
_atom_site_fract_x
_atom_site_fract_y
_atom_site_fract_z
_atom_site_U_iso_or_equiv
_atom_site_adp_type
_atom_site_occupancy
_atom_site_symmetry_multiplicity
_atom_site_calc_flag
_atom_site_refinement_flags
N1 N -0.0538(4) 0.39070(19) 0.77174(16) 0.0641(8) Uani 1 1 d .
N2 N 1.0002(4) 0.67013(19) 0.93374(15) 0.0491(7) Uani 1 1 d .
O1 O 1.1142(3) 0.61431(15) 0.97029(14) 0.0648(7) Uani 1 1 d .
O2 O 1.0682(4) 0.74565(16) 0.92063(16) 0.0757(8) Uani 1 1 d .
O3 O 0.6746(4) 0.75026(17) 0.79192(13) 0.0599(7) Uani 1 1 d .
O4 O 0.6807(4) 0.88117(15) 0.90258(15) 0.0721(7) Uani 1 1 d .
O5 O 0.6401(4) 0.78619(13) 1.00682(14) 0.0646(7) Uani 1 1 d .
C1 C -0.1338(5) 0.3102(2) 0.8085(2) 0.0701(10) Uani 1 1 d .
H1A H -0.0358 0.2621 0.7970 0.084 Uiso 1 1 calc R
H1B H -0.2805 0.2971 0.7862 0.084 Uiso 1 1 calc R
H1C H -0.1383 0.3181 0.8666 0.084 Uiso 1 1 calc R
C2 C -0.1836(6) 0.4266(3) 0.7025(2) 0.0748(11) Uani 1 1 d .
H2A H -0.2349 0.4849 0.7157 0.090 Uiso 1 1 calc R
H2B H -0.3090 0.3888 0.6901 0.090 Uiso 1 1 calc R
H2C H -0.0928 0.4298 0.6559 0.090 Uiso 1 1 calc R
C3 C 0.1285(5) 0.4343(2) 0.80372(18) 0.0454(7) Uani 1 1 d .
C4 C 0.2615(5) 0.39801(19) 0.86789(17) 0.0460(8) Uani 1 1 d .
H4 H 0.2222 0.3439 0.8903 0.055 Uiso 1 1 calc R
C5 C 0.4488(5) 0.44108(19) 0.89809(17) 0.0430(7) Uani 1 1 d .
H5 H 0.5354 0.4143 0.9396 0.052 Uiso 1 1 calc R
C6 C 0.5138(4) 0.52344(19) 0.86878(15) 0.0377(7) Uani 1 1 d .
C7 C 0.3832(5) 0.55893(19) 0.80373(17) 0.0452(7) Uani 1 1 d .
H7 H 0.4234 0.6129 0.7812 0.054 Uiso 1 1 calc R
C8 C 0.1966(5) 0.5159(2) 0.77244(17) 0.0476(8) Uani 1 1 d .
H8 H 0.1135 0.5416 0.7294 0.057 Uiso 1 1 calc R
C9 C 0.7145(5) 0.5636(2) 0.90312(17) 0.0408(7) Uani 1 1 d .
C10 C 0.7764(4) 0.64904(19) 0.90281(16) 0.0382(7) Uani 1 1 d .
C11 C 0.6401(5) 0.72682(19) 0.87392(18) 0.0414(8) Uani 1 1 d .
C12 C 0.6605(5) 0.8072(2) 0.9285(2) 0.0505(8) Uani 1 1 d .
C13 C 0.6269(8) 0.8593(3) 1.0648(2) 0.0976(14) Uani 1 1 d .
H13A H 0.7234 0.9072 1.0488 0.117 Uiso 1 1 calc R
H13B H 0.6773 0.8394 1.1189 0.117 Uiso 1 1 calc R
C14 C 0.3964(9) 0.8918(3) 1.0670(3) 0.1184(18) Uani 1 1 d .
H14A H 0.3461 0.9106 1.0133 0.142 Uiso 1 1 calc R
H14B H 0.3908 0.9409 1.1042 0.142 Uiso 1 1 calc R
H14C H 0.3023 0.8450 1.0850 0.142 Uiso 1 1 calc R
H9 H 0.815(4) 0.5262(17) 0.9296(14) 0.033(7) Uiso 1 1 d .
H11 H 0.482(4) 0.7069(15) 0.8781(14) 0.031(7) Uiso 1 1 d .
H103 H 0.721(9) 0.806(3) 0.791(3) 0.16(2) Uiso 1 1 d .

loop_
_atom_site_aniso_label
_atom_site_aniso_U_11
_atom_site_aniso_U_22
_atom_site_aniso_U_33
_atom_site_aniso_U_23
_atom_site_aniso_U_13
_atom_site_aniso_U_12
N1 0.0532(17) 0.074(2) 0.0635(19) -0.0024(16) -0.0155(15) -0.0150(16)
N2 0.0328(14) 0.0546(18) 0.0593(17) -0.0048(14) -0.0026(12) 0.0046(14)
O1 0.0430(13) 0.0706(15) 0.0785(16) 0.0050(13) -0.0210(11) 0.0154(12)
O2 0.0427(14) 0.0603(15) 0.122(2) 0.0092(16) -0.0138(13) -0.0126(13)
O3 0.0625(16) 0.0672(16) 0.0498(14) 0.0154(12) -0.0001(11) -0.0026(13)
O4 0.0761(17) 0.0439(14) 0.0956(19) 0.0107(13) -0.0024(14) -0.0012(12)
O5 0.0908(18) 0.0492(14) 0.0532(14) -0.0047(11) -0.0032(12) 0.0135(13)
C1 0.046(2) 0.077(2) 0.089(3) -0.016(2) 0.0072(18) -0.0132(19)
C2 0.057(2) 0.094(3) 0.071(2) -0.012(2) -0.020(2) -0.001(2)
C3 0.0408(17) 0.0505(19) 0.0446(17) -0.0085(16) 0.0004(15) 0.0039(16)
C4 0.0489(19) 0.0412(17) 0.0478(18) -0.0020(14) 0.0019(16) -0.0013(15)
C5 0.0445(18) 0.0445(18) 0.0396(17) -0.0009(15) -0.0027(14) 0.0110(15)
C6 0.0349(16) 0.0429(18) 0.0349(16) -0.0018(14) -0.0021(13) 0.0061(14)
C7 0.0479(19) 0.0449(17) 0.0426(17) 0.0034(15) 0.0007(15) 0.0002(15)
C8 0.0462(19) 0.054(2) 0.0417(17) 0.0025(15) -0.0095(15) 0.0058(16)
C9 0.0341(17) 0.051(2) 0.0373(17) 0.0033(15) 0.0006(14) 0.0111(16)
C10 0.0254(15) 0.0470(19) 0.0418(17) -0.0015(14) -0.0004(13) 0.0019(14)
C11 0.0308(17) 0.0460(19) 0.0471(19) 0.0065(15) -0.0013(14) 0.0006(14)
C12 0.0416(19) 0.044(2) 0.065(2) 0.0035(17) -0.0061(16) 0.0044(16)
C13 0.145(4) 0.067(3) 0.080(3) -0.030(2) -0.012(3) 0.023(3)
C14 0.166(5) 0.081(3) 0.112(4) -0.025(3) 0.047(4) 0.018(3)

loop_
_atom_type_symbol
_atom_type_description
_atom_type_scat_dispersion_real
_atom_type_scat_dispersion_imag
_atom_type_scat_source
C C 0.0033 0.0016 'International Tables Vol C Tables 4.2.6.8 and 6.1.1.4'
H H 0.0000 0.0000 'International Tables Vol C Tables 4.2.6.8 and 6.1.1.4'
O O 0.0106 0.0060 'International Tables Vol C Tables 4.2.6.8 and 6.1.1.4'
N N 0.0061 0.0033 'International Tables Vol C Tables 4.2.6.8 and 6.1.1.4'

loop_
_geom_angle_atom_site_label_1
_geom_angle_atom_site_label_2
_geom_angle_atom_site_label_3
_geom_angle
C3 N1 C1 121.5(3)
C3 N1 C2 121.0(3)
C1 N1 C2 117.4(3)
O1 N2 O2 122.5(3)
O1 N2 C10 120.6(3)
O2 N2 C10 116.9(3)
C11 O3 H103 109(3)
C12 O5 C13 117.2(3)
N1 C1 H1A 109.5
N1 C1 H1B 109.5
H1A C1 H1B 109.5
N1 C1 H1C 109.5
H1A C1 H1C 109.5
H1B C1 H1C 109.5
N1 C2 H2A 109.5
N1 C2 H2B 109.5
H2A C2 H2B 109.5
N1 C2 H2C 109.5
H2A C2 H2C 109.5
H2B C2 H2C 109.5
N1 C3 C8 121.8(3)
N1 C3 C4 121.4(3)
C8 C3 C4 116.8(3)
C5 C4 C3 121.0(3)
C5 C4 H4 119.5
C3 C4 H4 119.5
C4 C5 C6 122.5(3)
C4 C5 H5 118.8
C6 C5 H5 118.8
C5 C6 C7 116.4(3)
C5 C6 C9 118.9(3)
C7 C6 C9 124.5(3)
C8 C7 C6 121.5(3)
C8 C7 H7 119.2
C6 C7 H7 119.2
C7 C8 C3 121.7(3)
C7 C8 H8 119.1
C3 C8 H8 119.1
C10 C9 C6 129.0(3)
C10 C9 H9 114.4(15)
C6 C9 H9 116.6(15)
C9 C10 N2 117.5(3)
C9 C10 C11 127.3(3)
N2 C10 C11 115.1(2)
O3 C11 C10 113.2(2)
O3 C11 C12 110.5(3)
C10 C11 C12 114.5(2)
O3 C11 H11 108.8(14)
C10 C11 H11 104.6(13)
C12 C11 H11 104.5(13)
O4 C12 O5 125.2(3)
O4 C12 C11 122.9(3)
O5 C12 C11 111.8(3)
O5 C13 C14 110.3(3)
O5 C13 H13A 109.6
C14 C13 H13A 109.6
O5 C13 H13B 109.6
C14 C13 H13B 109.6
H13A C13 H13B 108.1
C13 C14 H14A 109.5
C13 C14 H14B 109.5
H14A C14 H14B 109.5
C13 C14 H14C 109.5
H14A C14 H14C 109.5
H14B C14 H14C 109.5

loop_
_geom_bond_atom_site_label_1
_geom_bond_atom_site_label_2
_geom_bond_distance
N1 C3 1.363(4)
N1 C1 1.447(4)
N1 C2 1.451(4)
N2 O1 1.224(3)
N2 O2 1.233(3)
N2 C10 1.452(3)
O3 C11 1.413(3)
O3 H103 0.89(5)
O4 C12 1.202(4)
O5 C12 1.332(4)
O5 C13 1.459(4)
C1 H1A 0.9600
C1 H1B 0.9600
C1 H1C 0.9600
C2 H2A 0.9600
C2 H2B 0.9600
C2 H2C 0.9600
C3 C8 1.400(4)
C3 C4 1.402(4)
C4 C5 1.373(4)
C4 H4 0.9300
C5 C6 1.394(4)
C5 H5 0.9300
C6 C7 1.400(4)
C6 C9 1.442(4)
C7 C8 1.376(4)
C7 H7 0.9300
C8 H8 0.9300
C9 C10 1.341(4)
C9 H9 0.92(2)
C10 C11 1.495(4)
C11 C12 1.508(4)
C11 H11 1.00(2)
C13 C14 1.474(6)
C13 H13A 0.9700
C13 H13B 0.9700
C14 H14A 0.9600
C14 H14B 0.9600
C14 H14C 0.9600

loop_
_geom_torsion_atom_site_label_1
_geom_torsion_atom_site_label_2
_geom_torsion_atom_site_label_3
_geom_torsion_atom_site_label_4
_geom_torsion
C1 N1 C3 C8 -174.9(3)
C2 N1 C3 C8 1.0(4)
C1 N1 C3 C4 7.4(4)
C2 N1 C3 C4 -176.7(3)
N1 C3 C4 C5 177.9(3)
C8 C3 C4 C5 0.1(4)
C3 C4 C5 C6 1.8(4)
C4 C5 C6 C7 -2.8(4)
C4 C5 C6 C9 -179.2(3)
C5 C6 C7 C8 2.0(4)
C9 C6 C7 C8 178.2(3)
C6 C7 C8 C3 -0.3(4)
N1 C3 C8 C7 -178.7(3)
C4 C3 C8 C7 -0.9(4)
C5 C6 C9 C10 -159.0(3)
C7 C6 C9 C10 24.9(5)
C6 C9 C10 N2 -173.0(3)
C6 C9 C10 C11 7.0(5)
O1 N2 C10 C9 -11.2(4)
O2 N2 C10 C9 168.1(3)
O1 N2 C10 C11 168.8(3)
O2 N2 C10 C11 -11.9(4)
C9 C10 C11 O3 -94.6(3)
N2 C10 C11 O3 85.4(3)
C9 C10 C11 C12 137.5(3)
N2 C10 C11 C12 -42.5(4)
C13 O5 C12 O4 4.2(5)
C13 O5 C12 C11 -172.1(3)
O3 C11 C12 O4 6.9(4)
C10 C11 C12 O4 136.2(3)
O3 C11 C12 O5 -176.8(2)
C10 C11 C12 O5 -47.5(4)
C12 O5 C13 C14 84.2(4)
